data_4321834
loop_
_publ_author_name
'Robert P. Hammond'
'Michael Cavaluzzi'
'Robert C. Haushalter'
'Jon A. Zubieta'

_publ_contact_author
;
     Dr. J. Zubieta
     1-014 Centre for Science and Technology
     Syracuse University
     Syracuse, NY        13244-4100
;
_publ_contact_author_email jazubiet@syr.edu
_publ_contact_author_fax (315)443-4070
_publ_contact_author_phone (315)443-2547
_publ_section_title
;
 Investigations of the Copper Bromide-2,2'-Dipyridyl System: Hydrothermal
 Synthesis and Structural Characterization of Molecular Cu3Br4(C10H8N2)2,
 One-Dimensional CuBr2(C10H8N2), and Two-Dimensional
 [Cu2(OH)2(C10H8N2)2][Cu4Br6]
;
_journal_name_full 'Inorganic Chemistry'
_journal_page_first 1288
_journal_page_last 1292
_journal_paper_doi 10.1021/ic980997v
_journal_volume 38
_journal_year 1999
_chemical_compound_source
;
Hydrothermal reaction of copper (I) bromide, copper(II) bromide, and 
(2,2')-dipyridyl
;
_chemical_formula_sum 'C5 H4 Br Cu0.5 N'
_chemical_formula_weight 189.77
_chemical_name_systematic
; 
 ? 
;
_space_group_IT_number 15
_symmetry_cell_setting monoclinic
_symmetry_space_group_name_Hall '-C 2yc'
_symmetry_space_group_name_H-M 'C 1 2/c 1'
_atom_sites_solution_hydrogens geom
_atom_sites_solution_primary direct
_atom_sites_solution_secondary difmap
_cell_angle_alpha 90.00
_cell_angle_beta 110.536(6)
_cell_angle_gamma 90.00
_cell_formula_units_Z 8
_cell_length_a 16.766(4)
_cell_length_b 9.287(2)
_cell_length_c 7.392(2)
_cell_measurement_temperature 120(2)
_cell_volume 1077.8(5)
_computing_data_collection 'SMART (Siemens, 1995)'
_computing_structure_refinement 'SHELXL-96 (Sheldrick, 1996)'
_computing_structure_solution 'SHELXS-86 (Sheldrick, 1990)'
_diffrn_ambient_temperature 120(2)
_diffrn_measurement_device 'Siemens SMART System'
_diffrn_measurement_method q-2\q
_diffrn_radiation_monochromator graphite
_diffrn_radiation_source 'fine-focus sealed tube'
_diffrn_radiation_type MoK\a
_diffrn_radiation_wavelength 0.71073
_diffrn_reflns_av_R_equivalents 0.0341
_diffrn_reflns_av_sigmaI/netI 0.0391
_diffrn_reflns_limit_h_max 22
_diffrn_reflns_limit_h_min -22
_diffrn_reflns_limit_k_max 11
_diffrn_reflns_limit_k_min -12
_diffrn_reflns_limit_l_max 8
_diffrn_reflns_limit_l_min -9
_diffrn_reflns_number 3403
_diffrn_reflns_theta_max 28.26
_diffrn_reflns_theta_min 2.55
_exptl_absorpt_coefficient_mu 9.403
_exptl_absorpt_correction_T_max 1.000000
_exptl_absorpt_correction_T_min 0.619092
_exptl_absorpt_correction_type SADABS
_exptl_crystal_colour brown
_exptl_crystal_density_diffrn 2.339
_exptl_crystal_density_meas ?
_exptl_crystal_description 'triangular prism'
_exptl_crystal_F_000 724
_exptl_crystal_size_max 0.28
_exptl_crystal_size_mid 0.20
_exptl_crystal_size_min 0.10
_refine_diff_density_max 1.252
_refine_diff_density_min -0.520
_refine_diff_density_rms 0.216
_refine_ls_extinction_coef 0.0007(3)
_refine_ls_extinction_expression Fc^*^=kFc[1+0.001xFc^2^\l^3^/sin(2\q)]^-1/4^
_refine_ls_extinction_method SHELXL
_refine_ls_goodness_of_fit_all 1.035
_refine_ls_goodness_of_fit_obs 1.074
_refine_ls_hydrogen_treatment 'Not refined'
_refine_ls_matrix_type full
_refine_ls_number_parameters 70
_refine_ls_number_reflns 1278
_refine_ls_number_restraints 0
_refine_ls_restrained_S_all 1.035
_refine_ls_restrained_S_obs 1.074
_refine_ls_R_factor_all 0.0423
_refine_ls_R_factor_obs 0.0351
_refine_ls_shift/esd_max 0.000
_refine_ls_shift/esd_mean 0.000
_refine_ls_structure_factor_coef Fsqd
_refine_ls_weighting_details 'w=1/[\s^2^(Fo^2^)+(0.0598P)^2^+0.0000P] where P=(Fo^2^+2Fc^2^)/3'
_refine_ls_weighting_scheme calc
_refine_ls_wR_factor_all 0.0890
_refine_ls_wR_factor_obs 0.0861
_reflns_number_observed 1119
_reflns_number_total 1278
_reflns_observed_criterion >2sigma(I)
_cod_data_source_file ic980997v_3.cif
_cod_data_source_block (2)
_cod_depositor_comments
;
The following automatic conversions were performed:

'_geom_bond_publ_flag' value 'Y' changed to 'y' according to the
built-in table from CIF Core dictionary named 'cif_core.dic' version
2.4.1 from 2010-06-29 (2 times).

'_geom_angle_publ_flag' value 'Y'
changed to 'y' according to the built-in table from CIF Core
dictionary named 'cif_core.dic' version 2.4.1 from 2010-06-29 (5
times).

Automatic conversion script
Id: cif_fix_values 1673 2011-04-08 12:14:43Z adriana 

The following automatic conversions were performed:

'_exptl_crystal_density_meas' value 'Not measured' was changed to '?'
- the value is perceived as not measured.

Automatic conversion script
Id: cif_fix_values 3008 2015-01-20 13:52:24Z robertas 

The following automatic conversions were performed:

'_refine_ls_weighting_scheme' value 'calc
w=1/[\s^2^(Fo^2^)+(0.0598P)^2^+0.0000P] where P=(Fo^2^+2Fc^2^)/3' was
changed to 'calc'. New tag '_refine_ls_weighting_details' was
created. The value of the new tag was set to
'w=1/[\s^2^(Fo^2^)+(0.0598P)^2^+0.0000P] where P=(Fo^2^+2Fc^2^)/3'.

Automatic conversion script
Id: cif_fix_values 3143 2015-03-26 13:38:13Z robertas 
;
_cod_original_cell_volume 1077.9(5)
_cod_original_formula_sum 'C5 H4 Br Cu0.50 N'
_cod_database_code 4321834

loop_
_symmetry_equiv_pos_as_xyz
'x, y, z'
'-x, y, -z+1/2'
'x+1/2, y+1/2, z'
'-x+1/2, y+1/2, -z+1/2'
'-x, -y, -z'
'x, -y, z-1/2'
'-x+1/2, -y+1/2, -z'
'x+1/2, -y+1/2, z-1/2'

loop_
_atom_site_aniso_label
_atom_site_aniso_U_11
_atom_site_aniso_U_22
_atom_site_aniso_U_33
_atom_site_aniso_U_23
_atom_site_aniso_U_13
_atom_site_aniso_U_12
Br1 0.0181(2) 0.0120(2) 0.0187(2) -0.00229(12) 0.0004(2) -0.00313(11)
Cu1 0.0140(3) 0.0095(3) 0.0166(3) 0.000 -0.0018(2) 0.000
C1 0.017(2) 0.020(2) 0.020(2) 0.0044(14) 0.002(2) 0.0033(14)
C2 0.008(2) 0.036(2) 0.016(2) 0.001(2) 0.0015(14) 0.0047(15)
C3 0.030(2) 0.021(2) 0.027(2) 0.007(2) 0.008(2) 0.008(2)
C4 0.028(2) 0.018(2) 0.024(2) 0.003(2) 0.010(2) 0.003(2)
C5 0.030(2) 0.008(2) 0.021(2) 0.0010(13) 0.019(2) 0.0031(13)
N1 0.0130(14) 0.013(2) 0.0157(15) -0.0001(11) 0.0029(11) -0.0006(11)

loop_
_atom_site_label
_atom_site_type_symbol
_atom_site_fract_x
_atom_site_fract_y
_atom_site_fract_z
_atom_site_U_iso_or_equiv
_atom_site_thermal_displace_type
_atom_site_occupancy
_atom_site_calc_flag
_atom_site_refinement_flags
_atom_site_disorder_group
Br1 Br 0.40751(2) 0.39085(4) 0.04996(5) 0.0179(2) Uani 1 d . .
Cu1 Cu 0.5000 0.57377(7) 0.2500 0.0153(2) Uani 1 d S .
C1 C 0.3525(2) 0.7329(4) -0.0407(5) 0.0200(8) Uani 1 d . .
H1 H 0.3313(2) 0.6428(4) -0.0885(5) 0.024 Uiso 1 calc R .
C2 C 0.3044(2) 0.8578(5) -0.1253(5) 0.0208(8) Uani 1 d . .
H2 H 0.2526(2) 0.8497(5) -0.2267(5) 0.025 Uiso 1 calc R .
C3 C 0.3360(3) 0.9886(5) -0.0545(6) 0.0265(9) Uani 1 d . .
H3 H 0.3055(3) 1.0719(5) -0.1046(6) 0.032 Uiso 1 calc R .
C4 C 0.4137(3) 0.9966(5) 0.0925(6) 0.0229(8) Uani 1 d . .
H4 H 0.4359(3) 1.0863(5) 0.1401(6) 0.028 Uiso 1 calc R .
C5 C 0.4596(3) 0.8734(4) 0.1711(5) 0.0171(8) Uani 1 d . .
N1 N 0.4273(2) 0.7412(3) 0.1056(4) 0.0146(6) Uani 1 d . .

loop_
_atom_type_symbol
_atom_type_description
_atom_type_scat_dispersion_real
_atom_type_scat_dispersion_imag
_atom_type_scat_source
C C 0.0033 0.0016 'International Tables Vol C Tables 4.2.6.8 and 6.1.1.4'
H H 0.0000 0.0000 'International Tables Vol C Tables 4.2.6.8 and 6.1.1.4'
N N 0.0061 0.0033 'International Tables Vol C Tables 4.2.6.8 and 6.1.1.4'
Cu Cu 0.3201 1.2651 'International Tables Vol C Tables 4.2.6.8 and 6.1.1.4'
Br Br -0.2901 2.4595 'International Tables Vol C Tables 4.2.6.8 and 6.1.1.4'

loop_
_geom_angle_atom_site_label_1
_geom_angle_atom_site_label_2
_geom_angle_atom_site_label_3
_geom_angle
_geom_angle_site_symmetry_1
_geom_angle_site_symmetry_3
_geom_angle_publ_flag
N1 Cu1 N1 80.2(2) 2_655 . y
N1 Cu1 Br1 174.11(9) 2_655 . y
N1 Cu1 Br1 94.50(9) . . y
N1 Cu1 Br1 94.50(9) 2_655 2_655 y
N1 Cu1 Br1 174.11(9) . 2_655 ?
Br1 Cu1 Br1 90.94(3) . 2_655 y
N1 C1 C2 122.2(4) . . ?
C3 C2 C1 118.4(4) . . ?
C2 C3 C4 119.2(4) . . ?
C3 C4 C5 121.3(4) . . ?
N1 C5 C4 120.1(4) . . ?
N1 C5 C5 115.6(2) . 2_655 ?
C4 C5 C5 124.3(3) . 2_655 ?
C1 N1 C5 118.9(3) . . ?
C1 N1 Cu1 126.8(2) . . ?
C5 N1 Cu1 114.4(3) . . ?

loop_
_geom_bond_atom_site_label_1
_geom_bond_atom_site_label_2
_geom_bond_distance
_geom_bond_site_symmetry_2
_geom_bond_publ_flag
Br1 Cu1 2.4224(7) . y
Cu1 N1 2.033(3) 2_655 ?
Cu1 N1 2.033(3) . y
Cu1 Br1 2.4224(7) 2_655 ?
C1 N1 1.340(4) . ?
C1 C2 1.426(5) . ?
C2 C3 1.354(6) . ?
C3 C4 1.374(5) . ?
C4 C5 1.388(5) . ?
C5 N1 1.360(5) . ?
C5 C5 1.444(8) 2_655 ?
